data_4502596
loop_
_publ_author_name
'Li, Baiyan'
'Peng, Yu'
'Li, Guanghua'
'Hua, Jia'
'Yu, Yang'
'Jin, Di'
'Shi, Zhan'
'Feng, Shouhua'

_publ_section_title
;
 Design and Construction of Coordination Polymers by
 4-Amino-3,5-bis(n-pyridyl)-1,2,4-triazole (n= 2, 3, 4) Isomers in a
 Copper(I) Halide System: Diverse Structures Tuned by Isomeric and Anion
 Effects
;
_journal_issue 5
_journal_name_full 'Crystal Growth &amp; Design'
_journal_page_first 2192
_journal_paper_doi 10.1021/cg901438x
_journal_volume 10
_journal_year 2010
_chemical_formula_moiety 'C24 H20 Cu4 I4 N12'
_chemical_formula_sum 'C24 H20 Cu4 I4 N12'
_chemical_formula_weight 1238.28
_chemical_melting_point ?
_chemical_name_systematic
; 
 ? 
;
_space_group_IT_number 2
_symmetry_cell_setting triclinic
_symmetry_space_group_name_Hall '-P 1'
_symmetry_space_group_name_H-M 'P -1'
_atom_sites_solution_hydrogens geom
_atom_sites_solution_primary direct
_atom_sites_solution_secondary difmap
_audit_creation_method SHELXL-97
_cell_angle_alpha 103.66(3)
_cell_angle_beta 100.20(3)
_cell_angle_gamma 103.09(3)
_cell_formula_units_Z 2
_cell_length_a 7.7997(16)
_cell_length_b 13.514(3)
_cell_length_c 16.373(3)
_cell_measurement_reflns_used 7101
_cell_measurement_temperature 293(2)
_cell_measurement_theta_max 27.47
_cell_measurement_theta_min 2.99
_cell_volume 1584.2(7)
_computing_cell_refinement 'Bruker SMART'
_computing_data_collection 'Bruker SMART'
_computing_data_reduction 'Bruker SAINT'
_computing_molecular_graphics SHELXP-97
_computing_publication_material SHELXTL
_computing_structure_refinement 'SHELXL-97 (Sheldrick, 1997)'
_computing_structure_solution 'SHELXS-97 (Sheldrick, 1990)'
_diffrn_ambient_temperature 293(2)
_diffrn_detector_area_resol_mean 9.00cm
_diffrn_measured_fraction_theta_full 0.980
_diffrn_measured_fraction_theta_max 0.980
_diffrn_measurement_device_type 'CCD area detector'
_diffrn_measurement_method 'phi and omega scans'
_diffrn_radiation_monochromator graphite
_diffrn_radiation_source 'fine-focus sealed tube'
_diffrn_radiation_type MoK\a
_diffrn_radiation_wavelength 0.71073
_diffrn_reflns_av_R_equivalents 0.0845
_diffrn_reflns_av_sigmaI/netI 0.1222
_diffrn_reflns_limit_h_max 10
_diffrn_reflns_limit_h_min -10
_diffrn_reflns_limit_k_max 17
_diffrn_reflns_limit_k_min -17
_diffrn_reflns_limit_l_max 20
_diffrn_reflns_limit_l_min -21
_diffrn_reflns_number 15469
_diffrn_reflns_theta_full 27.47
_diffrn_reflns_theta_max 27.47
_diffrn_reflns_theta_min 2.99
_diffrn_standards_decay_% none
_diffrn_standards_interval_count none
_diffrn_standards_interval_time none
_diffrn_standards_number none
_exptl_absorpt_coefficient_mu 6.585
_exptl_absorpt_correction_T_max 0.306
_exptl_absorpt_correction_T_min 0.279
_exptl_absorpt_correction_type empirical
_exptl_absorpt_process_details SADABS
_exptl_crystal_colour Yellow
_exptl_crystal_density_diffrn 2.596
_exptl_crystal_density_method 'not measured'
_exptl_crystal_description Block
_exptl_crystal_F_000 1152
_exptl_crystal_size_max 0.20
_exptl_crystal_size_mid 0.18
_exptl_crystal_size_min 0.18
_refine_diff_density_max 0.855
_refine_diff_density_min -1.001
_refine_diff_density_rms 0.206
_refine_ls_extinction_method none
_refine_ls_goodness_of_fit_ref 0.950
_refine_ls_hydrogen_treatment constr
_refine_ls_matrix_type full
_refine_ls_number_parameters 397
_refine_ls_number_reflns 7101
_refine_ls_number_restraints 6
_refine_ls_restrained_S_all 0.950
_refine_ls_R_factor_all 0.1598
_refine_ls_R_factor_gt 0.0621
_refine_ls_shift/su_max 0.000
_refine_ls_shift/su_mean 0.000
_refine_ls_structure_factor_coef Fsqd
_refine_ls_weighting_details 'calc w=1/[\s^2^(Fo^2^)+(0.0817P)^2^+0.0810P] where P=(Fo^2^+2Fc^2^)/3'
_refine_ls_weighting_scheme calc
_refine_ls_wR_factor_gt 0.1327
_refine_ls_wR_factor_ref 0.1785
_reflns_number_gt 3357
_reflns_number_total 7101
_reflns_threshold_expression >2sigma(I)
_cod_data_source_file cg901438x_si_002.cif
_cod_data_source_block Compound-2
_cod_depositor_comments
;
The following automatic conversions were performed:

'_chemical_melting_point' value 'not measured' was changed to '?' -
the value is undefined or not given.

Automatic conversion script
Id: cif_fix_values 1715 2011-07-08 13:25:40Z adriana 
;
_cod_original_cell_volume 1584.2(6)
_cod_original_sg_symbol_H-M P-1
_cod_database_code 4502596

loop_
_symmetry_equiv_pos_as_xyz
'x, y, z'
'-x, -y, -z'

loop_
_atom_site_label
_atom_site_type_symbol
_atom_site_fract_x
_atom_site_fract_y
_atom_site_fract_z
_atom_site_U_iso_or_equiv
_atom_site_adp_type
_atom_site_occupancy
_atom_site_symmetry_multiplicity
_atom_site_calc_flag
_atom_site_refinement_flags
Cu1 Cu 1.5409(3) -0.68046(14) -0.17469(11) 0.0548(5) Uani 1 1 d .
Cu2 Cu 1.4814(2) -0.40683(13) -0.02008(10) 0.0430(4) Uani 1 1 d .
Cu3 Cu 1.4087(2) -0.13197(13) 0.14008(9) 0.0456(5) Uani 1 1 d .
Cu4 Cu 1.4704(3) -0.09167(14) 0.30715(10) 0.0491(5) Uani 1 1 d .
I1 I 1.81625(12) -0.76052(7) -0.21889(5) 0.0404(3) Uani 1 1 d .
I2 I 1.73512(12) -0.49397(6) -0.06167(5) 0.0368(2) Uani 1 1 d .
I3 I 1.65997(13) -0.21789(6) 0.09268(5) 0.0410(2) Uani 1 1 d .
I4 I 1.57486(14) 0.06170(7) 0.24861(5) 0.0469(3) Uani 1 1 d .
N1 N 0.7786(16) -0.2747(8) -0.2553(6) 0.044(3) Uani 1 1 d .
N2 N 0.6883(16) -0.2718(9) -0.3359(6) 0.047(3) Uani 1 1 d .
N3 N 0.8821(14) -0.1157(7) -0.2678(6) 0.032(2) Uani 1 1 d .
N4 N 0.9673(17) -0.0068(8) -0.2535(7) 0.053(3) Uani 1 1 d .
H4B H 1.0644 -0.0255 -0.2514 0.063 Uiso 1 1 d R
H4A H 0.9902 0.0563 -0.2214 0.063 Uiso 1 1 d R
N5 N 0.5608(15) -0.1082(8) -0.5780(6) 0.038(3) Uani 1 1 d .
N6 N 1.2313(15) -0.1342(8) 0.0323(6) 0.040(3) Uani 1 1 d .
N7 N 1.1638(15) -0.4644(8) -0.5875(6) 0.038(3) Uani 1 1 d .
N8 N 1.2531(15) -0.4693(8) -0.5104(6) 0.038(3) Uani 1 1 d .
N9 N 1.0413(14) -0.6175(7) -0.5704(6) 0.033(2) Uani 1 1 d .
N10 N 0.9284(17) -0.7183(8) -0.5831(6) 0.049(3) Uani 1 1 d .
H10B H 0.8753 -0.7175 -0.5420 0.058 Uiso 1 1 d R
H10A H 0.8527 -0.7512 -0.6313 0.058 Uiso 1 1 d R
N11 N 0.6848(15) -0.5951(8) -0.8703(6) 0.037(3) Uani 1 1 d .
N12 N 1.4123(15) -0.6467(8) -0.2784(6) 0.036(3) Uani 1 1 d .
C1 C 0.7594(18) -0.1787(10) -0.3426(8) 0.035(3) Uani 1 1 d .
C2 C 0.8875(17) -0.1816(10) -0.2148(7) 0.035(3) Uani 1 1 d .
C3 C 0.4794(17) -0.1961(10) -0.5583(7) 0.034(3) Uani 1 1 d .
H3 H 0.3782 -0.2446 -0.5985 0.041 Uiso 1 1 calc .
C4 C 0.5388(18) -0.2173(9) -0.4815(7) 0.033(3) Uani 1 1 d .
H4 H 0.4775 -0.2782 -0.4703 0.040 Uiso 1 1 calc .
C5 C 0.6911(17) -0.1468(9) -0.4213(7) 0.028(3) Uani 1 1 d .
C6 C 0.778(2) -0.0573(12) -0.4391(8) 0.054(4) Uani 1 1 d .
H6 H 0.8804 -0.0088 -0.3994 0.065 Uiso 1 1 calc .
C7 C 0.710(2) -0.0400(10) -0.5180(8) 0.047(4) Uani 1 1 d .
H7 H 0.7704 0.0207 -0.5301 0.057 Uiso 1 1 calc .
C8 C 1.237(2) -0.0526(10) 0.0008(8) 0.048(4) Uani 1 1 d .
H8 H 1.3181 0.0126 0.0329 0.058 Uiso 1 1 calc .
C9 C 1.126(2) -0.0597(10) -0.0789(8) 0.058(5) Uani 1 1 d .
H9 H 1.1314 -0.0002 -0.0987 0.070 Uiso 1 1 calc .
C10 C 1.0071(16) -0.1573(9) -0.1276(7) 0.029(3) Uani 1 1 d .
C11 C 1.004(2) -0.2416(10) -0.0939(8) 0.049(4) Uani 1 1 d .
H11 H 0.9284 -0.3089 -0.1248 0.059 Uiso 1 1 calc .
C12 C 1.115(2) -0.2247(11) -0.0140(10) 0.056(4) Uani 1 1 d .
H12 H 1.1075 -0.2818 0.0090 0.067 Uiso 1 1 calc .
C13 C 1.0324(16) -0.5522(9) -0.6225(7) 0.027(3) Uani 1 1 d U
C14 C 1.1866(17) -0.5631(9) -0.5020(7) 0.028(3) Uani 1 1 d .
C15 C 0.6335(18) -0.6527(9) -0.8188(7) 0.037(3) Uani 1 1 d .
H15 H 0.5188 -0.7010 -0.8376 0.045 Uiso 1 1 calc .
C16 C 0.738(2) -0.6457(12) -0.7396(8) 0.052(4) Uani 1 1 d .
H16 H 0.6948 -0.6892 -0.7071 0.063 Uiso 1 1 calc .
C17 C 0.9075(17) -0.5744(9) -0.7087(7) 0.030(3) Uani 1 1 d .
C18 C 0.9584(18) -0.5093(10) -0.7599(8) 0.039(3) Uani 1 1 d .
H18 H 1.0682 -0.4564 -0.7406 0.047 Uiso 1 1 calc .
C19 C 0.8488(17) -0.5232(10) -0.8368(8) 0.037(3) Uani 1 1 d .
H19 H 0.8889 -0.4797 -0.8699 0.045 Uiso 1 1 calc .
C20 C 1.4911(18) -0.5632(10) -0.3037(7) 0.036(3) Uani 1 1 d .
H20 H 1.6023 -0.5188 -0.2689 0.043 Uiso 1 1 calc .
C21 C 1.421(2) -0.5385(10) -0.3761(7) 0.043(3) Uani 1 1 d .
H21 H 1.4878 -0.4829 -0.3918 0.051 Uiso 1 1 calc .
C22 C 1.2506(17) -0.5966(10) -0.4258(7) 0.035(3) Uani 1 1 d .
C23 C 1.1623(17) -0.6813(9) -0.4005(8) 0.034(3) Uani 1 1 d .
H23 H 1.0476 -0.7236 -0.4329 0.041 Uiso 1 1 calc .
C24 C 1.2443(19) -0.7033(10) -0.3272(8) 0.041(3) Uani 1 1 d .
H24 H 1.1809 -0.7594 -0.3108 0.049 Uiso 1 1 calc .

loop_
_atom_site_aniso_label
_atom_site_aniso_U_11
_atom_site_aniso_U_22
_atom_site_aniso_U_33
_atom_site_aniso_U_23
_atom_site_aniso_U_13
_atom_site_aniso_U_12
Cu1 0.0534(13) 0.0573(11) 0.0478(10) 0.0282(9) -0.0058(9) 0.0046(10)
Cu2 0.0391(11) 0.0435(10) 0.0406(9) 0.0141(7) -0.0033(8) 0.0084(8)
Cu3 0.0470(12) 0.0504(10) 0.0316(8) 0.0123(7) -0.0045(8) 0.0089(9)
Cu4 0.0530(13) 0.0552(11) 0.0351(9) 0.0195(8) -0.0003(8) 0.0093(9)
I1 0.0360(6) 0.0394(5) 0.0430(5) 0.0151(4) 0.0055(4) 0.0053(4)
I2 0.0361(6) 0.0374(5) 0.0336(5) 0.0108(3) 0.0045(4) 0.0065(4)
I3 0.0382(6) 0.0303(5) 0.0454(5) 0.0044(4) 0.0078(4) 0.0003(4)
I4 0.0522(7) 0.0303(5) 0.0485(5) 0.0049(4) 0.0109(5) 0.0006(4)
N1 0.054(8) 0.029(6) 0.038(6) 0.010(5) -0.004(5) 0.000(6)
N2 0.054(8) 0.049(7) 0.031(6) 0.025(5) -0.005(5) 0.000(6)
N3 0.039(7) 0.029(5) 0.029(5) 0.008(4) 0.015(5) 0.007(5)
N4 0.060(9) 0.015(5) 0.068(8) 0.014(5) -0.011(6) -0.001(5)
N5 0.047(8) 0.036(6) 0.030(6) 0.005(5) 0.010(5) 0.011(6)
N6 0.040(7) 0.029(6) 0.035(6) 0.014(5) -0.006(5) -0.012(5)
N7 0.033(7) 0.041(6) 0.036(6) 0.015(5) 0.004(5) 0.000(5)
N8 0.039(7) 0.034(6) 0.028(6) 0.010(4) -0.006(5) -0.004(5)
N9 0.031(6) 0.027(6) 0.031(5) 0.006(4) 0.001(5) -0.007(5)
N10 0.073(9) 0.039(6) 0.022(5) 0.014(5) -0.005(5) -0.002(6)
N11 0.034(7) 0.050(7) 0.027(5) 0.013(5) 0.000(5) 0.014(6)
N12 0.039(7) 0.039(6) 0.027(5) 0.016(4) -0.001(5) 0.006(5)
C1 0.035(8) 0.041(7) 0.034(7) 0.015(6) 0.003(6) 0.020(6)
C2 0.028(8) 0.038(7) 0.033(7) 0.020(5) -0.007(5) 0.001(6)
C3 0.027(8) 0.041(7) 0.020(6) -0.002(5) -0.004(5) 0.001(6)
C4 0.044(9) 0.032(7) 0.022(6) 0.010(5) 0.008(6) 0.005(6)
C5 0.032(8) 0.031(6) 0.032(7) 0.016(5) 0.012(6) 0.019(6)
C6 0.057(11) 0.064(10) 0.031(8) 0.016(7) -0.008(7) 0.006(8)
C7 0.065(11) 0.038(8) 0.036(7) 0.016(6) 0.002(7) 0.011(7)
C8 0.047(10) 0.040(8) 0.043(8) 0.016(6) -0.014(7) 0.001(7)
C9 0.083(13) 0.033(7) 0.032(7) 0.009(6) -0.007(7) -0.019(8)
C10 0.024(7) 0.032(7) 0.033(7) 0.012(5) 0.007(5) 0.012(6)
C11 0.057(10) 0.039(8) 0.039(8) 0.023(6) -0.016(7) 0.000(7)
C12 0.062(11) 0.038(8) 0.075(10) 0.028(7) 0.004(9) 0.026(8)
C13 0.027(3) 0.027(3) 0.028(3) 0.0077(12) 0.0064(12) 0.0085(12)
C14 0.029(7) 0.031(6) 0.032(6) 0.013(5) 0.012(5) 0.013(6)
C15 0.037(8) 0.038(7) 0.027(7) 0.009(5) -0.012(6) 0.007(6)
C16 0.033(9) 0.073(10) 0.041(8) 0.023(7) 0.001(6) -0.006(8)
C17 0.028(8) 0.029(6) 0.030(6) 0.002(5) 0.009(5) 0.010(6)
C18 0.037(8) 0.041(7) 0.042(7) 0.031(6) 0.006(6) -0.005(6)
C19 0.023(7) 0.043(8) 0.038(7) 0.018(6) -0.003(6) -0.006(6)
C20 0.030(8) 0.046(8) 0.034(7) 0.008(6) 0.006(6) 0.023(6)
C21 0.052(10) 0.043(8) 0.023(6) 0.008(5) -0.002(6) 0.004(7)
C22 0.029(8) 0.046(8) 0.021(6) 0.002(5) 0.007(5) -0.001(6)
C23 0.027(8) 0.027(6) 0.047(7) 0.010(5) -0.001(6) 0.011(6)
C24 0.037(9) 0.050(8) 0.030(7) 0.020(6) 0.007(6) -0.008(7)

loop_
_atom_type_symbol
_atom_type_description
_atom_type_scat_dispersion_real
_atom_type_scat_dispersion_imag
_atom_type_scat_source
C C 0.0033 0.0016 'International Tables Vol C Tables 4.2.6.8 and 6.1.1.4'
H H 0.0000 0.0000 'International Tables Vol C Tables 4.2.6.8 and 6.1.1.4'
N N 0.0061 0.0033 'International Tables Vol C Tables 4.2.6.8 and 6.1.1.4'
Cu Cu 0.3201 1.2651 'International Tables Vol C Tables 4.2.6.8 and 6.1.1.4'
I I -0.4742 1.8119 'International Tables Vol C Tables 4.2.6.8 and 6.1.1.4'

loop_
_geom_angle_atom_site_label_1
_geom_angle_atom_site_label_2
_geom_angle_atom_site_label_3
_geom_angle
_geom_angle_site_symmetry_1
_geom_angle_site_symmetry_3
N12 Cu1 I3 117.3(3) . 2_845
N12 Cu1 I2 106.1(3) . .
I3 Cu1 I2 106.95(7) 2_845 .
N12 Cu1 I1 108.2(3) . .
I3 Cu1 I1 116.30(7) 2_845 .
I2 Cu1 I1 100.00(7) . .
N12 Cu1 Cu3 134.5(3) . 2_845
I3 Cu1 Cu3 57.93(6) 2_845 2_845
I2 Cu1 Cu3 118.61(7) . 2_845
I1 Cu1 Cu3 58.44(6) . 2_845
N11 Cu2 I2 109.2(3) 2_744 .
N11 Cu2 I2 105.4(3) 2_744 2_845
I2 Cu2 I2 115.78(6) . 2_845
N11 Cu2 I3 116.0(3) 2_744 .
I2 Cu2 I3 105.17(7) . .
I2 Cu2 I3 105.58(7) 2_845 .
N11 Cu2 Cu2 124.0(3) 2_744 2_845
I2 Cu2 Cu2 58.36(7) . 2_845
I2 Cu2 Cu2 57.42(6) 2_845 2_845
I3 Cu2 Cu2 119.92(8) . 2_845
N6 Cu3 Cu4 144.2(3) . .
N6 Cu3 I3 108.8(3) . .
Cu4 Cu3 I3 106.68(8) . .
N6 Cu3 I4 114.3(3) . .
Cu4 Cu3 I4 57.07(6) . .
I3 Cu3 I4 107.96(7) . .
N6 Cu3 I1 101.5(3) . 2_845
Cu4 Cu3 I1 57.54(6) . 2_845
I3 Cu3 I1 116.29(7) . 2_845
I4 Cu3 I1 108.04(7) . 2_845
N6 Cu3 Cu1 122.2(3) . 2_845
Cu4 Cu3 Cu1 74.83(7) . 2_845
I3 Cu3 Cu1 56.95(6) . 2_845
I4 Cu3 Cu1 123.39(7) . 2_845
I1 Cu3 Cu1 59.41(6) 2_845 2_845
N5 Cu4 I4 128.7(3) 1_656 .
N5 Cu4 I1 112.2(3) 1_656 2_845
I4 Cu4 I1 118.54(7) . 2_845
N5 Cu4 Cu3 156.9(3) 1_656 .
I4 Cu4 Cu3 63.05(6) . .
I1 Cu4 Cu3 63.69(7) 2_845 .
Cu4 I1 Cu3 58.77(6) 2_845 2_845
Cu4 I1 Cu1 76.69(7) 2_845 .
Cu3 I1 Cu1 62.15(6) 2_845 .
Cu2 I2 Cu2 64.22(6) . 2_845
Cu2 I2 Cu1 102.34(7) . .
Cu2 I2 Cu1 73.21(6) 2_845 .
Cu1 I3 Cu3 65.13(6) 2_845 .
Cu1 I3 Cu2 74.13(6) 2_845 .
Cu3 I3 Cu2 105.78(7) . .
Cu4 I4 Cu3 59.88(6) . .
C2 N1 N2 108.2(9) . .
C1 N2 N1 106.4(10) . .
C1 N3 C2 103.9(10) . .
C1 N3 N4 123.8(9) . .
C2 N3 N4 132.1(10) . .
N3 N4 H4B 84.9 . .
N3 N4 H4A 147.3 . .
H4B N4 H4A 109.9 . .
C3 N5 C7 116.5(10) . .
C3 N5 Cu4 119.1(8) . 1_454
C7 N5 Cu4 124.2(9) . 1_454
C12 N6 C8 117.2(11) . .
C12 N6 Cu3 118.2(8) . .
C8 N6 Cu3 124.2(8) . .
C13 N7 N8 108.0(9) . .
C14 N8 N7 108.7(10) . .
C14 N9 C13 105.5(9) . .
C14 N9 N10 126.2(9) . .
C13 N9 N10 128.2(9) . .
N9 N10 H10B 109.3 . .
N9 N10 H10A 120.4 . .
H10B N10 H10A 110.0 . .
C15 N11 C19 114.3(9) . .
C15 N11 Cu2 124.0(9) . 2_744
C19 N11 Cu2 120.8(8) . 2_744
C20 N12 C24 114.9(10) . .
C20 N12 Cu1 121.1(8) . .
C24 N12 Cu1 124.1(8) . .
N2 C1 N3 111.4(10) . .
N2 C1 C5 120.9(12) . .
N3 C1 C5 127.3(11) . .
N1 C2 N3 109.8(10) . .
N1 C2 C10 122.4(10) . .
N3 C2 C10 127.7(11) . .
N5 C3 C4 123.4(11) . .
N5 C3 H3 118.3 . .
C4 C3 H3 118.3 . .
C3 C4 C5 119.2(11) . .
C3 C4 H4 120.4 . .
C5 C4 H4 120.4 . .
C6 C5 C4 119.3(10) . .
C6 C5 C1 123.7(12) . .
C4 C5 C1 116.8(10) . .
C5 C6 C7 118.8(13) . .
C5 C6 H6 120.6 . .
C7 C6 H6 120.6 . .
N5 C7 C6 122.9(12) . .
N5 C7 H7 118.6 . .
C6 C7 H7 118.6 . .
N6 C8 C9 123.0(12) . .
N6 C8 H8 118.5 . .
C9 C8 H8 118.5 . .
C10 C9 C8 118.5(11) . .
C10 C9 H9 120.7 . .
C8 C9 H9 120.7 . .
C11 C10 C9 117.6(11) . .
C11 C10 C2 116.0(11) . .
C9 C10 C2 126.3(10) . .
C12 C11 C10 118.8(12) . .
C12 C11 H11 120.6 . .
C10 C11 H11 120.6 . .
N6 C12 C11 124.8(11) . .
N6 C12 H12 117.6 . .
C11 C12 H12 117.6 . .
N7 C13 N9 109.0(9) . .
N7 C13 C17 122.5(10) . .
N9 C13 C17 128.4(10) . .
N8 C14 N9 108.6(9) . .
N8 C14 C22 123.8(11) . .
N9 C14 C22 127.3(11) . .
N11 C15 C16 124.5(12) . .
N11 C15 H15 117.8 . .
C16 C15 H15 117.8 . .
C15 C16 C17 119.8(12) . .
C15 C16 H16 120.1 . .
C17 C16 H16 120.1 . .
C16 C17 C18 116.2(11) . .
C16 C17 C13 126.5(11) . .
C18 C17 C13 117.0(11) . .
C19 C18 C17 119.7(12) . .
C19 C18 H18 120.1 . .
C17 C18 H18 120.1 . .
C18 C19 N11 125.4(11) . .
C18 C19 H19 117.3 . .
N11 C19 H19 117.3 . .
N12 C20 C21 125.3(12) . .
N12 C20 H20 117.4 . .
C21 C20 H20 117.4 . .
C20 C21 C22 119.4(13) . .
C20 C21 H21 120.3 . .
C22 C21 H21 120.3 . .
C21 C22 C23 117.0(11) . .
C21 C22 C14 115.2(11) . .
C23 C22 C14 127.7(11) . .
C24 C23 C22 120.3(12) . .
C24 C23 H23 119.9 . .
C22 C23 H23 119.9 . .
N12 C24 C23 122.9(11) . .
N12 C24 H24 118.5 . .
C23 C24 H24 118.5 . .

loop_
_geom_bond_atom_site_label_1
_geom_bond_atom_site_label_2
_geom_bond_distance
_geom_bond_site_symmetry_2
Cu1 N12 2.017(9) .
Cu1 I3 2.605(2) 2_845
Cu1 I2 2.673(2) .
Cu1 I1 2.746(2) .
Cu1 Cu3 2.820(2) 2_845
Cu2 N11 2.029(9) 2_744
Cu2 I2 2.631(2) .
Cu2 I2 2.658(2) 2_845
Cu2 I3 2.668(2) .
Cu2 Cu2 2.811(3) 2_845
Cu3 N6 2.030(10) .
Cu3 Cu4 2.593(2) .
Cu3 I3 2.634(2) .
Cu3 I4 2.672(2) .
Cu3 I1 2.718(2) 2_845
Cu3 Cu1 2.820(2) 2_845
Cu4 N5 1.970(9) 1_656
Cu4 I4 2.516(2) .
Cu4 I1 2.558(2) 2_845
I1 Cu4 2.558(2) 2_845
I1 Cu3 2.718(2) 2_845
I2 Cu2 2.658(2) 2_845
I3 Cu1 2.605(2) 2_845
N1 C2 1.291(15) .
N1 N2 1.395(13) .
N2 C1 1.294(15) .
N3 C1 1.365(15) .
N3 C2 1.385(13) .
N3 N4 1.414(12) .
N4 H4B 0.8489 .
N4 H4A 0.8496 .
N5 C3 1.353(15) .
N5 C7 1.362(17) .
N5 Cu4 1.970(9) 1_454
N6 C12 1.306(17) .
N6 C8 1.319(14) .
N7 C13 1.306(14) .
N7 N8 1.354(12) .
N8 C14 1.306(14) .
N9 C14 1.365(14) .
N9 C13 1.369(13) .
N9 N10 1.390(12) .
N10 H10B 0.8491 .
N10 H10A 0.8490 .
N11 C15 1.329(15) .
N11 C19 1.348(15) .
N11 Cu2 2.029(9) 2_744
N12 C20 1.349(15) .
N12 C24 1.352(16) .
C1 C5 1.501(15) .
C2 C10 1.479(15) .
C3 C4 1.379(15) .
C3 H3 0.9300 .
C4 C5 1.386(16) .
C4 H4 0.9300 .
C5 C6 1.369(17) .
C6 C7 1.401(17) .
C6 H6 0.9300 .
C7 H7 0.9300 .
C8 C9 1.402(17) .
C8 H8 0.9300 .
C9 C10 1.386(16) .
C9 H9 0.9300 .
C10 C11 1.375(15) .
C11 C12 1.373(17) .
C11 H11 0.9300 .
C12 H12 0.9300 .
C13 C17 1.487(15) .
C14 C22 1.470(15) .
C15 C16 1.375(16) .
C15 H15 0.9300 .
C16 C17 1.372(18) .
C16 H16 0.9300 .
C17 C18 1.393(15) .
C18 C19 1.337(16) .
C18 H18 0.9300 .
C19 H19 0.9300 .
C20 C21 1.361(16) .
C20 H20 0.9300 .
C21 C22 1.373(18) .
C21 H21 0.9300 .
C22 C23 1.387(16) .
C23 C24 1.385(16) .
C23 H23 0.9300 .
C24 H24 0.9300 .

loop_
_geom_hbond_atom_site_label_D
_geom_hbond_atom_site_label_H
_geom_hbond_atom_site_label_A
_geom_hbond_distance_DH
_geom_hbond_distance_HA
_geom_hbond_distance_DA
_geom_hbond_angle_DHA
_geom_hbond_site_symmetry_A
N4 H4B I4 0.85 2.96 3.799(13) 171.9 2_855
N4 H4A I1 0.85 3.08 3.730(11) 135.5 1_465
N4 H4A I3 0.85 3.12 3.757(11) 133.5 2_855
N10 H10A I4 0.85 2.94 3.710(11) 152.6 1_444
